data_4316474
loop_
_publ_author_name
'Xing Feng'
'Zhong-Fei Li'
'Sai-Feng Xue'
'Zhu Tao'
'Qian-Jiang Zhu'
'Yun-Qian Zhang'
'Jing-Xin Liu'

_publ_section_title
;
 Complexation of Cyclohexanocucurbit[6]uril with Cadmium Ions: X-ray
 Crystallographic and Electrochemical Study
;
_journal_name_full 'Inorganic Chemistry'
_journal_page_first 7638
_journal_page_last 7640
_journal_paper_doi 10.1021/ic1013494
_journal_volume 49
_journal_year 2010
_chemical_formula_sum 'C60 H90 Cd6 Cl14 N24 O20'
_chemical_formula_weight 2638.26
_chemical_name_systematic
; 
 ? 
;
_space_group_IT_number 205
_symmetry_cell_setting cubic
_symmetry_space_group_name_Hall '-P 2ac 2ab 3'
_symmetry_space_group_name_H-M 'P a -3'
_atom_sites_solution_hydrogens geom
_atom_sites_solution_primary direct
_atom_sites_solution_secondary difmap
_audit_creation_method SHELXL-97
_cell_angle_alpha 90.00
_cell_angle_beta 90.00
_cell_angle_gamma 90.00
_cell_formula_units_Z 4
_cell_length_a 20.950(2)
_cell_length_b 20.950(2)
_cell_length_c 20.950(2)
_cell_measurement_temperature 173(2)
_cell_volume 9195.0(15)
_computing_cell_refinement 'Bruker SMART'
_computing_data_collection 'Bruker SMART'
_computing_data_reduction 'Bruker SAINT'
_computing_molecular_graphics 'Bruker SHELXTL'
_computing_publication_material 'Bruker SHELXTL'
_computing_structure_refinement 'SHELXL-97 (Sheldrick, 1997)'
_computing_structure_solution 'SHELXS-97 (Sheldrick, 1990)'
_diffrn_ambient_temperature 173(2)
_diffrn_measured_fraction_theta_full 0.989
_diffrn_measured_fraction_theta_max 0.989
_diffrn_measurement_device_type 'Bruker Smart Apex CCD area detector'
_diffrn_measurement_method 'phi and omega scans'
_diffrn_radiation_monochromator graphite
_diffrn_radiation_source 'fine-focus sealed tube'
_diffrn_radiation_type MoK\a
_diffrn_radiation_wavelength 0.71073
_diffrn_reflns_av_R_equivalents 0.0572
_diffrn_reflns_av_sigmaI/netI 0.0180
_diffrn_reflns_limit_h_max 25
_diffrn_reflns_limit_h_min -24
_diffrn_reflns_limit_k_max 25
_diffrn_reflns_limit_k_min -25
_diffrn_reflns_limit_l_max 25
_diffrn_reflns_limit_l_min -24
_diffrn_reflns_number 59348
_diffrn_reflns_theta_full 25.98
_diffrn_reflns_theta_max 25.98
_diffrn_reflns_theta_min 1.68
_diffrn_standards_decay_% none
_exptl_absorpt_coefficient_mu 1.846
_exptl_absorpt_correction_T_max 0.6978
_exptl_absorpt_correction_T_min 0.5643
_exptl_absorpt_correction_type multi-scan
_exptl_absorpt_process_details 'SADABS; Bruker, 2000'
_exptl_crystal_colour yellow
_exptl_crystal_density_diffrn 1.906
_exptl_crystal_density_meas ?
_exptl_crystal_density_method 'not measured'
_exptl_crystal_description block
_exptl_crystal_F_000 5216
_exptl_crystal_size_max 0.35
_exptl_crystal_size_mid 0.32
_exptl_crystal_size_min 0.21
_refine_diff_density_max 2.054
_refine_diff_density_min -1.026
_refine_diff_density_rms 0.189
_refine_ls_extinction_coef 0.00027(8)
_refine_ls_extinction_expression Fc^*^=kFc[1+0.001xFc^2^\l^3^/sin(2\q)]^-1/4^
_refine_ls_extinction_method SHELXL
_refine_ls_goodness_of_fit_ref 1.099
_refine_ls_hydrogen_treatment constr
_refine_ls_matrix_type full
_refine_ls_number_parameters 188
_refine_ls_number_reflns 2992
_refine_ls_number_restraints 0
_refine_ls_restrained_S_all 1.099
_refine_ls_R_factor_all 0.0531
_refine_ls_R_factor_gt 0.0463
_refine_ls_shift/su_max 0.000
_refine_ls_shift/su_mean 0.000
_refine_ls_structure_factor_coef Fsqd
_refine_ls_weighting_details 'calc w=1/[\s^2^(Fo^2^)+(0.0740P)^2^+74.9873P] where P=(Fo^2^+2Fc^2^)/3'
_refine_ls_weighting_scheme calc
_refine_ls_wR_factor_gt 0.1325
_refine_ls_wR_factor_ref 0.1413
_reflns_number_gt 2645
_reflns_number_total 2992
_reflns_threshold_expression >2sigma(I)
_cod_data_source_file ic1013494_si_002.cif
_cod_data_source_block s
_cod_depositor_comments
;
The following automatic conversions were performed:

'_exptl_absorpt_correction_type' value 'multi scan' changed to
'multi-scan' according to the built-in table from CIF Core dictionary
named 'cif_core.dic' version 2.4.1 from 2010-06-29.

Automatic conversion script
Id: cif_fix_values 1646 2011-03-28 12:23:43Z adriana 

The following automatic conversions were performed:

'_exptl_crystal_density_meas' value 'not measured' was changed to '?'
- the value is perceived as not measured.

Automatic conversion script
Id: cif_fix_values 3008 2015-01-20 13:52:24Z robertas 
;
_cod_original_cell_volume 9195.4(18)
_cod_database_code 4316474

loop_
_symmetry_equiv_pos_as_xyz
'x, y, z'
'-x+1/2, -y, z+1/2'
'-x, y+1/2, -z+1/2'
'x+1/2, -y+1/2, -z'
'z, x, y'
'z+1/2, -x+1/2, -y'
'-z+1/2, -x, y+1/2'
'-z, x+1/2, -y+1/2'
'y, z, x'
'-y, z+1/2, -x+1/2'
'y+1/2, -z+1/2, -x'
'-y+1/2, -z, x+1/2'
'-x, -y, -z'
'x-1/2, y, -z-1/2'
'x, -y-1/2, z-1/2'
'-x-1/2, y-1/2, z'
'-z, -x, -y'
'-z-1/2, x-1/2, y'
'z-1/2, x, -y-1/2'
'z, -x-1/2, y-1/2'
'-y, -z, -x'
'y, -z-1/2, x-1/2'
'-y-1/2, z-1/2, x'
'y-1/2, z, -x-1/2'

loop_
_atom_site_label
_atom_site_type_symbol
_atom_site_fract_x
_atom_site_fract_y
_atom_site_fract_z
_atom_site_U_iso_or_equiv
_atom_site_adp_type
_atom_site_occupancy
_atom_site_symmetry_multiplicity
_atom_site_calc_flag
_atom_site_refinement_flags
_atom_site_disorder_assembly
_atom_site_disorder_group
Cl1 Cl 0.82921(6) 0.27102(6) 0.08275(7) 0.0207(3) Uani 1 1 d . . .
Cl2 Cl 0.91929(6) 0.41929(6) 0.08071(6) 0.0188(5) Uani 1 3 d S . .
Cl3 Cl 0.68769(9) 0.37591(10) 0.00765(10) 0.0472(5) Uani 1 1 d . . .
Cd1 Cd 0.798584(19) 0.387980(18) 0.054094(18) 0.01727(19) Uani 1 1 d . . .
O1 O 0.78924(19) 0.49775(18) 0.03122(17) 0.0189(8) Uani 1 1 d . . .
C1 C 0.7958(2) 0.5416(2) -0.0073(2) 0.0133(10) Uani 1 1 d . . .
N1 N 0.8054(2) 0.6042(2) 0.0092(2) 0.0130(9) Uani 1 1 d . . .
N4 N 0.89527(19) 0.3618(2) -0.14002(19) 0.0118(8) Uani 1 1 d . . .
O2 O 0.83632(19) 0.36825(18) -0.04804(17) 0.0178(8) Uani 1 1 d . . .
C4 C 0.8521(2) 0.3895(2) -0.1002(2) 0.0111(9) Uani 1 1 d . . .
N2 N 0.7933(2) 0.53678(19) -0.0720(2) 0.0120(8) Uani 1 1 d . . .
N3 N 0.8270(2) 0.44190(19) -0.1299(2) 0.0116(8) Uani 1 1 d . . .
C3 C 0.7742(2) 0.4775(2) -0.1030(2) 0.0110(9) Uani 1 1 d . . .
H3A H 0.7520 0.4503 -0.0714 0.013 Uiso 1 1 calc R . .
H3B H 0.7435 0.4875 -0.1374 0.013 Uiso 1 1 calc R . .
C7 C 0.8856(2) 0.3540(3) -0.2582(2) 0.0157(10) Uani 1 1 d . . .
H7A H 0.8940 0.3782 -0.2979 0.019 Uiso 1 1 calc R . .
H7B H 0.9135 0.3159 -0.2581 0.019 Uiso 1 1 calc R . .
C8 C 0.8161(3) 0.3329(3) -0.2572(3) 0.0212(11) Uani 1 1 d . . .
H8A H 0.8098 0.3024 -0.2217 0.025 Uiso 1 1 calc R . .
H8B H 0.8063 0.3103 -0.2975 0.025 Uiso 1 1 calc R . .
C10 C 0.8027(2) 0.4539(2) -0.2450(3) 0.0165(11) Uani 1 1 d . . .
H10A H 0.8230 0.4639 -0.2865 0.020 Uiso 1 1 calc R . .
H10B H 0.7710 0.4877 -0.2356 0.020 Uiso 1 1 calc R . .
C6 C 0.8009(2) 0.6249(2) 0.0748(2) 0.0131(10) Uani 1 1 d . . .
H6A H 0.7798 0.5909 0.1000 0.016 Uiso 1 1 calc R . .
H6B H 0.7733 0.6632 0.0766 0.016 Uiso 1 1 calc R . .
C5 C 0.9017(2) 0.3958(2) -0.2007(2) 0.0101(10) Uani 1 1 d . . .
C9 C 0.7690(3) 0.3892(3) -0.2492(3) 0.0217(12) Uani 1 1 d . . .
H9A H 0.7392 0.3897 -0.2858 0.026 Uiso 1 1 calc R . .
H9B H 0.7436 0.3825 -0.2099 0.026 Uiso 1 1 calc R . .
C2 C 0.8074(2) 0.6464(2) -0.0468(2) 0.0107(10) Uani 1 1 d . . .
O1W O 0.6277(5) 0.3723(5) -0.1277(5) 0.117(10) Uani 1 3 d S . .
H1WA H 0.6262 0.4101 -0.1428 0.121 Uiso 1 1 d R . .
O2W O 0.9611(7) 0.4802(9) -0.3586(7) 0.119(7) Uani 1 1 d . . .
H2WA H 0.9622 0.4401 -0.3648 0.127 Uiso 1 1 d R . .
H2WB H 0.9982 0.4922 -0.3476 0.127 Uiso 1 1 d R . .

loop_
_atom_site_aniso_label
_atom_site_aniso_U_11
_atom_site_aniso_U_22
_atom_site_aniso_U_33
_atom_site_aniso_U_23
_atom_site_aniso_U_13
_atom_site_aniso_U_12
Cl1 0.0193(6) 0.0177(6) 0.0252(7) 0.0024(5) -0.0033(5) -0.0040(5)
Cl2 0.0188(5) 0.0188(5) 0.0188(5) 0.0013(5) 0.0013(5) -0.0013(5)
Cl3 0.0422(10) 0.0454(10) 0.0539(11) 0.0091(9) -0.0006(8) -0.0132(8)
Cd1 0.0200(3) 0.0167(3) 0.0151(3) 0.00115(14) 0.00079(14) -0.00080(14)
O1 0.026(2) 0.0166(19) 0.0140(18) 0.0022(15) 0.0002(15) -0.0029(15)
C1 0.010(2) 0.016(2) 0.014(2) 0.001(2) -0.0028(18) -0.0013(18)
N1 0.015(2) 0.013(2) 0.010(2) 0.0025(16) -0.0013(16) -0.0020(16)
N4 0.012(2) 0.013(2) 0.010(2) 0.0017(16) 0.0030(16) 0.0018(16)
O2 0.024(2) 0.0169(18) 0.0120(18) 0.0027(14) 0.0029(15) 0.0025(15)
C4 0.010(2) 0.010(2) 0.013(2) -0.0027(18) -0.0015(18) -0.0020(17)
N2 0.016(2) 0.0080(19) 0.012(2) -0.0003(16) 0.0014(16) 0.0003(16)
N3 0.012(2) 0.011(2) 0.012(2) 0.0011(16) 0.0016(16) 0.0020(16)
C3 0.007(2) 0.011(2) 0.015(2) 0.0002(18) 0.0019(18) -0.0004(17)
C7 0.016(3) 0.019(3) 0.012(2) -0.005(2) -0.0007(19) 0.002(2)
C8 0.018(3) 0.018(3) 0.027(3) -0.004(2) -0.005(2) -0.003(2)
C10 0.017(3) 0.017(3) 0.016(3) 0.000(2) -0.008(2) 0.002(2)
C6 0.010(2) 0.019(3) 0.010(2) 0.0007(19) 0.0018(18) -0.0030(19)
C5 0.011(2) 0.010(2) 0.009(2) 0.0007(17) -0.0017(18) 0.0009(18)
C9 0.015(3) 0.024(3) 0.027(3) -0.005(2) -0.009(2) -0.002(2)
C2 0.012(2) 0.012(2) 0.008(2) -0.0007(18) -0.0017(17) 0.0015(18)
O1W 0.117(10) 0.117(10) 0.117(10) -0.016(9) 0.016(9) 0.016(9)
O2W 0.126(15) 0.135(17) 0.106(13) 0.026(12) 0.005(11) -0.017(13)

loop_
_atom_type_symbol
_atom_type_description
_atom_type_scat_dispersion_real
_atom_type_scat_dispersion_imag
_atom_type_scat_source
C C 0.0033 0.0016 'International Tables Vol C Tables 4.2.6.8 and 6.1.1.4'
H H 0.0000 0.0000 'International Tables Vol C Tables 4.2.6.8 and 6.1.1.4'
N N 0.0061 0.0033 'International Tables Vol C Tables 4.2.6.8 and 6.1.1.4'
O O 0.0106 0.0060 'International Tables Vol C Tables 4.2.6.8 and 6.1.1.4'
Cl Cl 0.1484 0.1585 'International Tables Vol C Tables 4.2.6.8 and 6.1.1.4'
Cd Cd -0.8075 1.2024 'International Tables Vol C Tables 4.2.6.8 and 6.1.1.4'

loop_
_geom_angle_atom_site_label_1
_geom_angle_atom_site_label_2
_geom_angle_atom_site_label_3
_geom_angle
_geom_angle_site_symmetry_1
_geom_angle_site_symmetry_3
_geom_angle_publ_flag
Cd1 Cl1 Cd1 94.44(4) 8_645 . ?
Cd1 Cl2 Cd1 90.94(5) . 11_556 ?
Cd1 Cl2 Cd1 90.94(5) . 8_645 ?
Cd1 Cl2 Cd1 90.94(5) 11_556 8_645 ?
O2 Cd1 O1 90.84(13) . . ?
O2 Cd1 Cl3 86.58(11) . . ?
O1 Cd1 Cl3 86.74(10) . . ?
O2 Cd1 Cl1 172.35(10) . 11_556 ?
O1 Cd1 Cl1 86.69(10) . 11_556 ?
Cl3 Cd1 Cl1 100.49(6) . 11_556 ?
O2 Cd1 Cl1 87.77(10) . . ?
O1 Cd1 Cl1 170.30(10) . . ?
Cl3 Cd1 Cl1 102.76(5) . . ?
Cl1 Cd1 Cl1 93.45(6) 11_556 . ?
O2 Cd1 Cl2 85.05(10) . . ?
O1 Cd1 Cl2 83.19(10) . . ?
Cl3 Cd1 Cl2 166.79(6) . . ?
Cl1 Cd1 Cl2 87.47(4) 11_556 . ?
Cl1 Cd1 Cl2 87.12(4) . . ?
C1 O1 Cd1 148.5(4) . . ?
O1 C1 N2 126.4(5) . . ?
O1 C1 N1 124.4(5) . . ?
N2 C1 N1 109.1(4) . . ?
C1 N1 C6 121.2(4) . . ?
C1 N1 C2 112.2(4) . . ?
C6 N1 C2 125.5(4) . . ?
C4 N4 C6 121.8(4) . 8_645 ?
C4 N4 C5 112.7(4) . . ?
C6 N4 C5 125.1(4) 8_645 . ?
C4 O2 Cd1 148.2(3) . . ?
O2 C4 N4 124.8(5) . . ?
O2 C4 N3 126.4(5) . . ?
N4 C4 N3 108.7(4) . . ?
C1 N2 C3 121.1(4) . . ?
C1 N2 C5 113.0(4) . 20_675 ?
C3 N2 C5 124.8(4) . 20_675 ?
C4 N3 C2 113.3(4) . 23_764 ?
C4 N3 C3 122.1(4) . . ?
C2 N3 C3 124.3(4) 23_764 . ?
N3 C3 N2 113.8(4) . . ?
N3 C3 H3A 108.8 . . ?
N2 C3 H3A 108.8 . . ?
N3 C3 H3B 108.8 . . ?
N2 C3 H3B 108.8 . . ?
H3A C3 H3B 107.7 . . ?
C8 C7 C5 111.6(4) . . ?
C8 C7 H7A 109.3 . . ?
C5 C7 H7A 109.3 . . ?
C8 C7 H7B 109.3 . . ?
C5 C7 H7B 109.3 . . ?
H7A C7 H7B 108.0 . . ?
C7 C8 C9 112.9(4) . . ?
C7 C8 H8A 109.0 . . ?
C9 C8 H8A 109.0 . . ?
C7 C8 H8B 109.0 . . ?
C9 C8 H8B 109.0 . . ?
H8A C8 H8B 107.8 . . ?
C2 C10 C9 110.7(4) 23_764 . ?
C2 C10 H10A 109.5 23_764 . ?
C9 C10 H10A 109.5 . . ?
C2 C10 H10B 109.5 23_764 . ?
C9 C10 H10B 109.5 . . ?
H10A C10 H10B 108.1 . . ?
N1 C6 N4 114.7(4) . 11_556 ?
N1 C6 H6A 108.6 . . ?
N4 C6 H6A 108.6 11_556 . ?
N1 C6 H6B 108.6 . . ?
N4 C6 H6B 108.6 11_556 . ?
H6A C6 H6B 107.6 . . ?
N2 C5 N4 112.3(4) 23_764 . ?
N2 C5 C7 113.1(4) 23_764 . ?
N4 C5 C7 112.7(4) . . ?
N2 C5 C2 102.8(4) 23_764 23_764 ?
N4 C5 C2 102.7(4) . 23_764 ?
C7 C5 C2 112.3(4) . 23_764 ?
C10 C9 C8 112.8(4) . . ?
C10 C9 H9A 109.0 . . ?
C8 C9 H9A 109.0 . . ?
C10 C9 H9B 109.0 . . ?
C8 C9 H9B 109.0 . . ?
H9A C9 H9B 107.8 . . ?
N3 C2 N1 112.8(4) 20_675 . ?
N3 C2 C10 112.6(4) 20_675 20_675 ?
N1 C2 C10 112.9(4) . 20_675 ?
N3 C2 C5 102.7(4) 20_675 20_675 ?
N1 C2 C5 102.8(4) . 20_675 ?
C10 C2 C5 112.1(4) 20_675 20_675 ?
H2WA O2W H2WB 108.1 . . ?

loop_
_geom_bond_atom_site_label_1
_geom_bond_atom_site_label_2
_geom_bond_distance
_geom_bond_site_symmetry_2
_geom_bond_publ_flag
Cl1 Cd1 2.5859(14) 8_645 ?
Cl1 Cd1 2.6032(14) . ?
Cl2 Cd1 2.6714(13) . ?
Cl2 Cd1 2.6714(13) 11_556 ?
Cl2 Cd1 2.6714(13) 8_645 ?
Cl3 Cd1 2.532(2) . ?
Cd1 O2 2.318(4) . ?
Cd1 O1 2.357(4) . ?
Cd1 Cl1 2.5860(14) 11_556 ?
O1 C1 1.230(6) . ?
C1 N2 1.362(7) . ?
C1 N1 1.370(7) . ?
N1 C6 1.444(7) . ?
N1 C2 1.471(6) . ?
N4 C4 1.360(6) . ?
N4 C6 1.457(6) 8_645 ?
N4 C5 1.463(6) . ?
O2 C4 1.226(6) . ?
C4 N3 1.366(6) . ?
N2 C3 1.457(6) . ?
N2 C5 1.460(6) 20_675 ?
N3 C2 1.447(6) 23_764 ?
N3 C3 1.448(6) . ?
C3 H3A 0.9900 . ?
C3 H3B 0.9900 . ?
C7 C8 1.523(7) . ?
C7 C5 1.527(7) . ?
C7 H7A 0.9900 . ?
C7 H7B 0.9900 . ?
C8 C9 1.546(8) . ?
C8 H8A 0.9900 . ?
C8 H8B 0.9900 . ?
C10 C2 1.529(7) 23_764 ?
C10 C9 1.533(7) . ?
C10 H10A 0.9900 . ?
C10 H10B 0.9900 . ?
C6 N4 1.457(6) 11_556 ?
C6 H6A 0.9900 . ?
C6 H6B 0.9900 . ?
C5 N2 1.460(6) 23_764 ?
C5 C2 1.576(6) 23_764 ?
C9 H9A 0.9900 . ?
C9 H9B 0.9900 . ?
C2 N3 1.447(6) 20_675 ?
C2 C10 1.529(7) 20_675 ?
C2 C5 1.576(6) 20_675 ?
O1W H1WA 0.8539 . ?
O2W H2WA 0.8501 . ?
O2W H2WB 0.8500 . ?
